data_4114312
loop_
_publ_author_name
'Julia E. Barker'
'Yu Liu'
'Nicole D. Martin'
'Tong Ren'

_publ_contact_author_address
; Department of Chemistry 
  University of Miami 
  PO BOX 249118 
  Coral Gables, FL 33124-0431 
  USA 
;
_publ_contact_author_email tren@miami.edu
_publ_contact_author_fax '(305) 284-1880'
_publ_contact_author_name 'Dr. Ren, Tong'
_publ_contact_author_phone '(305) 284-6617'
_publ_section_title
;
 Dicopper-[18]ane-N6 Complex as the Platform for Phosphate Monoester
 Binding
;
_journal_name_full 'Journal of the American Chemical Society'
_journal_page_first 13332
_journal_page_last 13333
_journal_paper_doi 10.1021/ja036407w
_journal_volume 125
_journal_year 2003
_chemical_formula_sum 'C18 H54 Cu2 N6 O17 P2'
_chemical_formula_weight 815.69
_chemical_name_systematic
; 
 ? 
;
_space_group_IT_number 9
_symmetry_cell_setting monoclinic
_symmetry_space_group_name_Hall 'C -2yc'
_symmetry_space_group_name_H-M 'C 1 c 1'
_atom_sites_solution_hydrogens geom
_atom_sites_solution_primary direct
_atom_sites_solution_secondary difmap
_audit_creation_method SHELXL-97
_cell_angle_alpha 90.00
_cell_angle_beta 106.72(2)
_cell_angle_gamma 90.00
_cell_formula_units_Z 4
_cell_length_a 23.187(8)
_cell_length_b 8.135(2)
_cell_length_c 18.158(7)
_cell_measurement_reflns_used 4260
_cell_measurement_temperature 300(2)
_cell_measurement_theta_max 27.37
_cell_measurement_theta_min 2.52
_cell_volume 3280.3(19)
_computing_cell_refinement 'Bruker SMART'
_computing_data_collection 'Bruker SMART'
_computing_data_reduction 'Bruker SAINT'
_computing_molecular_graphics 'Bruker SHELXTL'
_computing_publication_material 'Bruker SHELXTL'
_computing_structure_refinement 'SHELXL-97 (Sheldrick, 1997)'
_computing_structure_solution 'SHELXS-97 (Sheldrick, 1990)'
_diffrn_ambient_temperature 300(2)
_diffrn_measured_fraction_theta_full 1.000
_diffrn_measured_fraction_theta_max 1.000
_diffrn_measurement_device_type 'CCD area detector'
_diffrn_measurement_method 'phi and omega scans'
_diffrn_radiation_monochromator graphite
_diffrn_radiation_source 'fine-focus sealed tube'
_diffrn_radiation_type MoK\a
_diffrn_radiation_wavelength 0.71073
_diffrn_reflns_av_R_equivalents 0.0961
_diffrn_reflns_av_sigmaI/netI 0.0745
_diffrn_reflns_limit_h_max 25
_diffrn_reflns_limit_h_min -27
_diffrn_reflns_limit_k_max 9
_diffrn_reflns_limit_k_min -9
_diffrn_reflns_limit_l_max 17
_diffrn_reflns_limit_l_min -21
_diffrn_reflns_number 8154
_diffrn_reflns_theta_full 25.00
_diffrn_reflns_theta_max 25.00
_diffrn_reflns_theta_min 1.83
_exptl_absorpt_coefficient_mu 1.473
_exptl_absorpt_correction_T_max 1.00
_exptl_absorpt_correction_T_min 0.652
_exptl_absorpt_correction_type empirical
_exptl_absorpt_process_details
; 
  SADABS, Absorption corrections using Bruker CCD based on the method of 
  Bob Blessing.  Acta Cryst. 1995, A51, 33 
;
_exptl_crystal_colour blue
_exptl_crystal_density_diffrn 1.619
_exptl_crystal_description block
_exptl_crystal_F_000 1648
_exptl_crystal_size_max 0.3
_exptl_crystal_size_mid 0.3
_exptl_crystal_size_min 0.09
_refine_diff_density_max 0.965
_refine_diff_density_min -0.765
_refine_diff_density_rms 0.125
_refine_ls_abs_structure_details 'Flack H D (1983), Acta Cryst. A39, 876-881'
_refine_ls_abs_structure_Flack 0.00
_refine_ls_extinction_method none
_refine_ls_goodness_of_fit_ref 1.034
_refine_ls_hydrogen_treatment mixed
_refine_ls_matrix_type full
_refine_ls_number_parameters 406
_refine_ls_number_reflns 3893
_refine_ls_number_restraints 2
_refine_ls_restrained_S_all 1.034
_refine_ls_R_factor_all 0.0687
_refine_ls_R_factor_gt 0.0627
_refine_ls_shift/su_max 0.001
_refine_ls_shift/su_mean 0.000
_refine_ls_structure_factor_coef Fsqd
_refine_ls_weighting_details 'calc w=1/[\s^2^(Fo^2^)+(0.1200P)^2^+0.0000P] where P=(Fo^2^+2Fc^2^)/3'
_refine_ls_weighting_scheme calc
_refine_ls_wR_factor_gt 0.1588
_refine_ls_wR_factor_ref 0.1648
_reflns_number_gt 3430
_reflns_number_total 3893
_reflns_threshold_expression >2sigma(I)
_cod_data_source_file ja036407wsi20030529_103107.cif
_cod_data_source_block um306
_cod_original_cell_volume 3280.1(19)
_cod_database_code 4114312

loop_
_symmetry_equiv_pos_as_xyz
'x, y, z'
'x, -y, z+1/2'
'x+1/2, y+1/2, z'
'x+1/2, -y+1/2, z+1/2'

loop_
_atom_site_label
_atom_site_type_symbol
_atom_site_fract_x
_atom_site_fract_y
_atom_site_fract_z
_atom_site_U_iso_or_equiv
_atom_site_adp_type
_atom_site_occupancy
_atom_site_symmetry_multiplicity
_atom_site_calc_flag
_atom_site_refinement_flags
Cu1 Cu 0.72118(4) -0.06603(12) 0.91148(5) 0.0287(3) Uani 1 1 d .
Cu2 Cu 0.61070(4) 0.12721(12) 0.92724(5) 0.0283(3) Uani 1 1 d .
P1 P 0.73798(9) 0.3043(3) 1.01079(12) 0.0239(5) Uani 1 1 d .
P2 P 0.59475(10) -0.2492(3) 0.83330(12) 0.0256(5) Uani 1 1 d .
N1 N 0.7246(4) 0.0518(10) 0.8123(5) 0.0341(18) Uani 1 1 d .
H11D H 0.7083 -0.0180 0.7726 0.041 Uiso 1 1 calc R
N2 N 0.8112(4) -0.0734(8) 0.9372(5) 0.0308(19) Uani 1 1 d .
H11E H 0.8262 0.0195 0.9638 0.037 Uiso 1 1 calc R
N3 N 0.7338(4) -0.2003(9) 1.0105(4) 0.0299(16) Uani 1 1 d .
H11F H 0.7204 -0.3038 0.9960 0.036 Uiso 1 1 calc R
N4 N 0.6065(4) 0.0059(10) 1.0245(5) 0.0332(17) Uani 1 1 d .
H11G H 0.6219 0.0751 1.0647 0.040 Uiso 1 1 calc R
N5 N 0.5217(4) 0.1358(9) 0.9011(6) 0.033(2) Uani 1 1 d .
H11H H 0.5067 0.0452 0.8727 0.040 Uiso 1 1 calc R
N6 N 0.5985(3) 0.2602(9) 0.8290(4) 0.0313(17) Uani 1 1 d .
H11I H 0.6125 0.3631 0.8438 0.038 Uiso 1 1 calc R
C1 C 0.6946(5) 0.2107(12) 0.7918(6) 0.039(2) Uani 1 1 d .
H1A H 0.7073 0.2570 0.7497 0.047 Uiso 1 1 calc R
H1B H 0.7085 0.2841 0.8354 0.047 Uiso 1 1 calc R
C2 C 0.7895(5) 0.0713(13) 0.8167(7) 0.046(3) Uani 1 1 d .
H2B H 0.8045 0.1746 0.8416 0.055 Uiso 1 1 calc R
H2C H 0.7940 0.0735 0.7652 0.055 Uiso 1 1 calc R
C3 C 0.8257(5) -0.0688(12) 0.8613(7) 0.044(3) Uani 1 1 d .
H3B H 0.8684 -0.0504 0.8694 0.053 Uiso 1 1 calc R
H3C H 0.8146 -0.1717 0.8339 0.053 Uiso 1 1 calc R
C4 C 0.8337(5) -0.2170(12) 0.9876(7) 0.043(2) Uani 1 1 d .
H4A H 0.8767 -0.2082 1.0117 0.052 Uiso 1 1 calc R
H4B H 0.8256 -0.3184 0.9584 0.052 Uiso 1 1 calc R
C5 C 0.8003(5) -0.2127(12) 1.0467(6) 0.040(2) Uani 1 1 d .
H5B H 0.8138 -0.1192 1.0804 0.048 Uiso 1 1 calc R
H5C H 0.8092 -0.3117 1.0777 0.048 Uiso 1 1 calc R
C6 C 0.7057(5) -0.1482(12) 1.0701(6) 0.037(2) Uani 1 1 d .
H6B H 0.7178 -0.0360 1.0848 0.044 Uiso 1 1 calc R
H6C H 0.7212 -0.2168 1.1152 0.044 Uiso 1 1 calc R
C7 C 0.6368(5) -0.1568(11) 1.0462(6) 0.036(2) Uani 1 1 d .
H7A H 0.6235 -0.2312 1.0028 0.043 Uiso 1 1 calc R
H7B H 0.6241 -0.2026 1.0884 0.043 Uiso 1 1 calc R
C8 C 0.5413(5) -0.0151(14) 1.0179(7) 0.043(2) Uani 1 1 d .
H8B H 0.5359 -0.0207 1.0689 0.052 Uiso 1 1 calc R
H8C H 0.5269 -0.1173 0.9915 0.052 Uiso 1 1 calc R
C9 C 0.5053(5) 0.1253(13) 0.9745(7) 0.044(3) Uani 1 1 d .
H9B H 0.4625 0.1049 0.9645 0.053 Uiso 1 1 calc R
H9C H 0.5154 0.2267 1.0034 0.053 Uiso 1 1 calc R
C10 C 0.4995(4) 0.2833(12) 0.8528(6) 0.040(2) Uani 1 1 d .
H10A H 0.5089 0.3832 0.8830 0.047 Uiso 1 1 calc R
H10B H 0.4563 0.2775 0.8293 0.047 Uiso 1 1 calc R
C11 C 0.5333(4) 0.2767(12) 0.7918(5) 0.035(2) Uani 1 1 d .
H11B H 0.5190 0.1840 0.7578 0.043 Uiso 1 1 calc R
H11C H 0.5255 0.3764 0.7612 0.043 Uiso 1 1 calc R
C12 C 0.6270(5) 0.2072(13) 0.7686(6) 0.041(2) Uani 1 1 d .
H12B H 0.6121 0.2776 0.7240 0.049 Uiso 1 1 calc R
H12C H 0.6138 0.0961 0.7529 0.049 Uiso 1 1 calc R
C13 C 0.4755(4) -0.2538(12) 0.7678(6) 0.036(2) Uani 1 1 d .
H13A H 0.4831 -0.3717 0.7767 0.043 Uiso 1 1 calc R
C14 C 0.4243(5) -0.2041(14) 0.7985(7) 0.053(3) Uani 1 1 d .
H14A H 0.3883 -0.2652 0.7722 0.064 Uiso 1 1 calc R
H14B H 0.4343 -0.2294 0.8529 0.064 Uiso 1 1 calc R
C15 C 0.4617(6) -0.2196(19) 0.6837(7) 0.067(4) Uani 1 1 d .
H15A H 0.4220 -0.2626 0.6579 0.080 Uiso 1 1 calc R
H15B H 0.4605 -0.1015 0.6760 0.080 Uiso 1 1 calc R
C16 C 0.8558(4) 0.2940(11) 1.0787(6) 0.035(2) Uani 1 1 d .
H16A H 0.8443 0.3963 1.0993 0.042 Uiso 1 1 calc R
C17 C 0.8896(5) 0.1865(14) 1.1450(6) 0.050(3) Uani 1 1 d .
H17A H 0.9029 0.0880 1.1245 0.060 Uiso 1 1 calc R
H17B H 0.9252 0.2448 1.1747 0.060 Uiso 1 1 calc R
C18 C 0.8917(5) 0.3358(13) 1.0237(7) 0.050(3) Uani 1 1 d .
H18A H 0.8683 0.4097 0.9844 0.060 Uiso 1 1 calc R
H18B H 0.9283 0.3926 1.0515 0.060 Uiso 1 1 calc R
O1 O 0.6978(2) 0.1647(8) 0.9652(3) 0.0240(12) Uani 1 1 d .
O2 O 0.7210(3) 0.3554(9) 1.0815(4) 0.0409(17) Uani 1 1 d .
O3 O 0.7434(4) 0.4481(8) 0.9617(4) 0.0402(17) Uani 1 1 d .
O4 O 0.8020(3) 0.2084(7) 1.0368(4) 0.0341(15) Uani 1 1 d .
O5 O 0.8550(5) 0.1398(12) 1.1949(5) 0.071(3) Uani 1 1 d .
H5A H 0.8756 0.0824 1.2297 0.107 Uiso 1 1 calc R
O6 O 0.9069(4) 0.1939(11) 0.9882(5) 0.062(2) Uani 1 1 d .
H6A H 0.9260 0.2209 0.9586 0.092 Uiso 1 1 calc R
O7 O 0.6338(3) -0.1032(7) 0.8751(4) 0.0281(14) Uani 1 1 d .
O8 O 0.6099(3) -0.2991(9) 0.7604(4) 0.0451(17) Uani 1 1 d .
O9 O 0.5927(4) -0.3932(8) 0.8829(5) 0.0434(17) Uani 1 1 d .
O10 O 0.5289(3) -0.1637(8) 0.8081(4) 0.0348(15) Uani 1 1 d .
O11 O 0.4132(4) -0.0318(11) 0.7870(7) 0.085(3) Uani 1 1 d .
H11A H 0.3851 -0.0053 0.8035 0.128 Uiso 1 1 calc R
O12 O 0.5039(4) -0.2887(16) 0.6491(5) 0.084(3) Uani 1 1 d .
H12A H 0.5370 -0.2945 0.6811 0.126 Uiso 1 1 calc R
O13 O 1.0158(5) 0.0756(12) 1.0742(7) 0.084(3) Uani 1 1 d .
O14 O 0.2938(4) 0.0418(15) 0.7222(5) 0.079(3) Uani 1 1 d .
O15 O 0.6712(4) -0.1558(9) 0.6723(5) 0.0492(18) Uani 1 1 d .
O16 O 0.7312(4) -0.3868(9) 0.8294(5) 0.0470(19) Uani 1 1 d .
O17 O 0.6019(4) 0.4378(9) 1.0122(5) 0.0479(19) Uani 1 1 d .

loop_
_atom_site_aniso_label
_atom_site_aniso_U_11
_atom_site_aniso_U_22
_atom_site_aniso_U_33
_atom_site_aniso_U_23
_atom_site_aniso_U_13
_atom_site_aniso_U_12
Cu1 0.0283(6) 0.0257(5) 0.0301(6) -0.0008(4) 0.0052(4) -0.0003(4)
Cu2 0.0279(6) 0.0257(6) 0.0290(6) -0.0001(4) 0.0042(4) -0.0006(4)
P1 0.0264(11) 0.0191(10) 0.0229(11) -0.0012(9) 0.0017(9) -0.0014(9)
P2 0.0273(12) 0.0204(11) 0.0276(12) -0.0021(8) 0.0053(9) -0.0001(9)
N1 0.041(5) 0.033(4) 0.028(4) -0.006(3) 0.009(4) -0.001(4)
N2 0.025(4) 0.021(4) 0.044(5) -0.005(3) 0.006(4) 0.001(3)
N3 0.041(4) 0.020(3) 0.025(4) -0.003(3) 0.004(3) -0.004(3)
N4 0.030(4) 0.029(4) 0.043(5) -0.004(3) 0.014(4) -0.004(3)
N5 0.030(5) 0.022(4) 0.046(6) -0.004(3) 0.009(4) 0.000(3)
N6 0.031(4) 0.021(4) 0.034(4) -0.004(3) -0.003(3) 0.004(3)
C1 0.056(7) 0.032(5) 0.031(5) -0.001(4) 0.016(5) -0.004(5)
C2 0.042(6) 0.044(6) 0.058(8) 0.002(5) 0.026(5) -0.008(5)
C3 0.033(6) 0.042(6) 0.063(8) -0.008(5) 0.022(6) -0.002(4)
C4 0.037(6) 0.032(5) 0.058(7) -0.007(5) 0.010(5) 0.005(4)
C5 0.040(6) 0.029(5) 0.040(6) 0.007(4) -0.005(4) -0.003(4)
C6 0.054(6) 0.029(5) 0.026(5) 0.003(4) 0.007(4) 0.010(4)
C7 0.049(6) 0.026(5) 0.038(6) 0.009(4) 0.019(5) -0.004(4)
C8 0.030(5) 0.054(6) 0.051(7) -0.005(5) 0.020(5) -0.008(5)
C9 0.030(6) 0.047(7) 0.060(8) -0.004(5) 0.021(5) -0.005(4)
C10 0.027(5) 0.035(5) 0.051(6) -0.005(5) 0.002(4) 0.004(4)
C11 0.038(5) 0.026(5) 0.032(5) -0.004(4) -0.007(4) 0.005(4)
C12 0.052(7) 0.038(6) 0.035(6) 0.007(4) 0.015(5) 0.010(5)
C13 0.032(5) 0.027(4) 0.043(6) -0.003(4) 0.003(4) -0.008(4)
C14 0.039(6) 0.055(7) 0.059(7) -0.012(6) 0.004(5) -0.014(5)
C15 0.055(8) 0.080(9) 0.048(7) -0.019(7) -0.012(6) 0.007(7)
C16 0.032(5) 0.026(5) 0.039(6) -0.007(4) -0.003(4) -0.004(4)
C17 0.047(6) 0.050(6) 0.045(7) 0.000(5) -0.002(5) -0.002(5)
C18 0.049(6) 0.040(5) 0.060(7) -0.004(5) 0.016(5) -0.011(5)
O1 0.015(3) 0.028(3) 0.026(3) -0.004(3) 0.000(2) -0.002(2)
O2 0.041(4) 0.050(4) 0.032(4) -0.014(3) 0.011(3) -0.009(3)
O3 0.052(4) 0.026(3) 0.038(4) 0.009(3) 0.005(3) -0.007(3)
O4 0.030(3) 0.022(3) 0.045(4) -0.004(3) 0.002(3) -0.001(3)
O5 0.085(7) 0.078(6) 0.048(5) 0.018(5) 0.014(5) -0.001(5)
O6 0.054(5) 0.074(5) 0.061(5) -0.009(5) 0.023(4) -0.001(4)
O7 0.029(4) 0.018(3) 0.034(4) -0.002(3) 0.004(3) 0.000(3)
O8 0.042(4) 0.050(4) 0.043(4) -0.018(3) 0.012(3) -0.007(4)
O9 0.046(4) 0.026(3) 0.048(5) 0.009(3) -0.003(3) -0.009(3)
O10 0.027(3) 0.031(3) 0.040(4) -0.005(3) -0.002(3) -0.002(3)
O11 0.047(5) 0.055(5) 0.136(10) -0.027(6) -0.002(6) 0.008(4)
O12 0.062(6) 0.138(10) 0.045(5) -0.019(6) 0.005(4) 0.006(6)
O13 0.080(7) 0.074(6) 0.105(9) 0.013(6) 0.041(6) 0.017(6)
O14 0.047(5) 0.141(9) 0.046(5) 0.013(6) 0.009(4) 0.024(6)
O15 0.067(5) 0.040(5) 0.038(4) 0.000(3) 0.009(3) 0.001(3)
O16 0.053(5) 0.047(4) 0.043(5) 0.010(3) 0.017(4) 0.006(3)
O17 0.039(4) 0.047(5) 0.057(5) 0.014(3) 0.013(4) 0.011(3)

loop_
_atom_type_symbol
_atom_type_description
_atom_type_scat_dispersion_real
_atom_type_scat_dispersion_imag
_atom_type_scat_source
C C 0.0033 0.0016 'International Tables Vol C Tables 4.2.6.8 and 6.1.1.4'
H H 0.0000 0.0000 'International Tables Vol C Tables 4.2.6.8 and 6.1.1.4'
N N 0.0061 0.0033 'International Tables Vol C Tables 4.2.6.8 and 6.1.1.4'
O O 0.0106 0.0060 'International Tables Vol C Tables 4.2.6.8 and 6.1.1.4'
P P 0.1023 0.0942 'International Tables Vol C Tables 4.2.6.8 and 6.1.1.4'
Cu Cu 0.3201 1.2651 'International Tables Vol C Tables 4.2.6.8 and 6.1.1.4'

loop_
_geom_angle_atom_site_label_1
_geom_angle_atom_site_label_2
_geom_angle_atom_site_label_3
_geom_angle
O7 Cu1 N2 167.8(3)
O7 Cu1 N3 94.9(3)
N2 Cu1 N3 84.5(3)
O7 Cu1 N1 94.2(3)
N2 Cu1 N1 85.3(4)
N3 Cu1 N1 168.9(3)
O7 Cu1 O1 85.4(2)
N2 Cu1 O1 106.8(3)
N3 Cu1 O1 93.2(3)
N1 Cu1 O1 93.8(3)
O1 Cu2 N5 167.2(3)
O1 Cu2 N6 95.5(3)
N5 Cu2 N6 84.2(3)
O1 Cu2 N4 94.1(3)
N5 Cu2 N4 85.4(3)
N6 Cu2 N4 169.1(3)
O1 Cu2 O7 86.1(2)
N5 Cu2 O7 106.7(3)
N6 Cu2 O7 93.7(3)
N4 Cu2 O7 92.1(3)
O3 P1 O2 112.3(4)
O3 P1 O1 113.3(4)
O2 P1 O1 113.2(4)
O3 P1 O4 108.8(4)
O2 P1 O4 109.1(4)
O1 P1 O4 99.3(3)
O9 P2 O8 111.9(5)
O9 P2 O7 115.0(4)
O8 P2 O7 112.5(4)
O9 P2 O10 108.5(4)
O8 P2 O10 107.7(4)
O7 P2 O10 100.3(4)
C1 N1 C2 108.5(8)
C1 N1 Cu1 119.9(5)
C2 N1 Cu1 107.1(7)
C4 N2 C3 116.8(8)
C4 N2 Cu1 109.0(6)
C3 N2 Cu1 106.1(7)
C6 N3 C5 108.3(8)
C6 N3 Cu1 120.5(6)
C5 N3 Cu1 106.9(5)
C8 N4 C7 107.9(8)
C8 N4 Cu2 106.5(7)
C7 N4 Cu2 121.2(5)
C10 N5 C9 116.1(8)
C10 N5 Cu2 109.3(6)
C9 N5 Cu2 107.5(7)
C11 N6 C12 107.5(7)
C11 N6 Cu2 108.5(6)
C12 N6 Cu2 120.6(6)
N1 C1 C12 115.8(9)
N1 C2 C3 110.2(8)
C2 C3 N2 105.9(8)
N2 C4 C5 105.2(8)
C4 C5 N3 111.6(9)
N3 C6 C7 115.1(8)
N4 C7 C6 114.0(7)
N4 C8 C9 110.7(8)
N5 C9 C8 105.6(8)
N5 C10 C11 103.7(7)
N6 C11 C10 110.0(8)
N6 C12 C1 115.7(9)
O10 C13 C15 108.9(8)
O10 C13 C14 109.2(8)
C15 C13 C14 111.6(10)
O11 C14 C13 109.7(10)
O12 C15 C13 113.9(10)
O4 C16 C18 108.5(8)
O4 C16 C17 108.2(8)
C18 C16 C17 113.5(9)
O5 C17 C16 113.8(9)
O6 C18 C16 112.0(8)
P1 O1 Cu2 134.6(4)
P1 O1 Cu1 131.3(3)
Cu2 O1 Cu1 94.0(2)
C16 O4 P1 120.1(5)
P2 O7 Cu1 132.9(4)
P2 O7 Cu2 132.3(4)
Cu1 O7 Cu2 94.5(2)
C13 O10 P2 121.8(6)

loop_
_geom_bond_atom_site_label_1
_geom_bond_atom_site_label_2
_geom_bond_distance
Cu1 O7 1.966(6)
Cu1 N2 2.004(8)
Cu1 N3 2.051(7)
Cu1 N1 2.062(8)
Cu1 O1 2.253(6)
Cu2 O1 1.961(6)
Cu2 N5 1.982(9)
Cu2 N6 2.034(8)
Cu2 N4 2.049(8)
Cu2 O7 2.233(6)
P1 O3 1.497(7)
P1 O2 1.505(7)
P1 O1 1.549(6)
P1 O4 1.623(7)
P2 O9 1.487(7)
P2 O8 1.518(7)
P2 O7 1.552(7)
P2 O10 1.620(7)
N1 C1 1.464(13)
N1 C2 1.493(14)
N2 C4 1.484(13)
N2 C3 1.510(14)
N3 C6 1.478(12)
N3 C5 1.495(12)
N4 C8 1.493(12)
N4 C7 1.497(13)
N5 C10 1.488(14)
N5 C9 1.489(14)
N6 C11 1.474(12)
N6 C12 1.500(11)
C1 C12 1.502(15)
C2 C3 1.506(17)
C4 C5 1.493(14)
C6 C7 1.531(15)
C8 C9 1.497(17)
C10 C11 1.531(14)
C13 O10 1.444(11)
C13 C15 1.493(16)
C13 C14 1.505(14)
C14 O11 1.429(16)
C15 O12 1.423(15)
C16 O4 1.440(11)
C16 C18 1.511(14)
C16 C17 1.511(15)
C17 O5 1.424(13)
C18 O6 1.416(13)

loop_
_geom_torsion_atom_site_label_1
_geom_torsion_atom_site_label_2
_geom_torsion_atom_site_label_3
_geom_torsion_atom_site_label_4
_geom_torsion
O7 Cu1 N1 C1 65.8(8)
N2 Cu1 N1 C1 -126.4(8)
N3 Cu1 N1 C1 -148.7(14)
O1 Cu1 N1 C1 -19.9(8)
O7 Cu1 N1 C2 -170.1(6)
N2 Cu1 N1 C2 -2.3(6)
N3 Cu1 N1 C2 -25(2)
O1 Cu1 N1 C2 104.2(6)
O7 Cu1 N2 C4 -64.5(19)
N3 Cu1 N2 C4 23.2(7)
N1 Cu1 N2 C4 -152.6(7)
O1 Cu1 N2 C4 114.9(6)
O7 Cu1 N2 C3 62.1(18)
N3 Cu1 N2 C3 149.8(6)
N1 Cu1 N2 C3 -26.0(6)
O1 Cu1 N2 C3 -118.5(5)
O7 Cu1 N3 C6 -63.5(7)
N2 Cu1 N3 C6 128.8(7)
N1 Cu1 N3 C6 151.0(15)
O1 Cu1 N3 C6 22.2(7)
O7 Cu1 N3 C5 172.5(6)
N2 Cu1 N3 C5 4.7(6)
N1 Cu1 N3 C5 27.0(19)
O1 Cu1 N3 C5 -101.8(6)
O1 Cu2 N4 C8 170.5(6)
N5 Cu2 N4 C8 3.3(6)
N6 Cu2 N4 C8 19(2)
O7 Cu2 N4 C8 -103.3(6)
O1 Cu2 N4 C7 -65.8(7)
N5 Cu2 N4 C7 127.1(8)
N6 Cu2 N4 C7 142.9(14)
O7 Cu2 N4 C7 20.4(7)
O1 Cu2 N5 C10 63.7(19)
N6 Cu2 N5 C10 -25.3(7)
N4 Cu2 N5 C10 151.8(7)
O7 Cu2 N5 C10 -117.4(6)
O1 Cu2 N5 C9 -63.0(17)
N6 Cu2 N5 C9 -152.0(6)
N4 Cu2 N5 C9 25.0(6)
O7 Cu2 N5 C9 115.8(6)
O1 Cu2 N6 C11 -171.3(5)
N5 Cu2 N6 C11 -4.2(6)
N4 Cu2 N6 C11 -20.1(19)
O7 Cu2 N6 C11 102.2(5)
O1 Cu2 N6 C12 64.2(7)
N5 Cu2 N6 C12 -128.7(7)
N4 Cu2 N6 C12 -144.6(15)
O7 Cu2 N6 C12 -22.3(7)
C2 N1 C1 C12 167.6(8)
Cu1 N1 C1 C12 -69.0(10)
C1 N1 C2 C3 161.8(9)
Cu1 N1 C2 C3 31.1(10)
N1 C2 C3 N2 -53.7(11)
C4 N2 C3 C2 170.8(9)
Cu1 N2 C3 C2 49.1(9)
C3 N2 C4 C5 -165.7(9)
Cu1 N2 C4 C5 -45.5(10)
N2 C4 C5 N3 51.7(11)
C6 N3 C5 C4 -163.6(8)
Cu1 N3 C5 C4 -32.4(9)
C5 N3 C6 C7 -170.3(8)
Cu1 N3 C6 C7 66.3(9)
C8 N4 C7 C6 -168.9(8)
Cu2 N4 C7 C6 68.1(10)
N3 C6 C7 N4 -101.2(9)
C7 N4 C8 C9 -163.2(9)
Cu2 N4 C8 C9 -31.6(10)
C10 N5 C9 C8 -170.4(9)
Cu2 N5 C9 C8 -47.8(9)
N4 C8 C9 N5 52.9(11)
C9 N5 C10 C11 169.1(9)
Cu2 N5 C10 C11 47.4(9)
C12 N6 C11 C10 164.3(8)
Cu2 N6 C11 C10 32.4(9)
N5 C10 C11 N6 -52.1(10)
C11 N6 C12 C1 170.1(8)
Cu2 N6 C12 C1 -64.9(10)
N1 C1 C12 N6 101.0(10)
O10 C13 C14 O11 60.2(12)
C15 C13 C14 O11 -60.3(13)
O10 C13 C15 O12 69.3(13)
C14 C13 C15 O12 -170.1(10)
O4 C16 C17 O5 -56.5(11)
C18 C16 C17 O5 -177.0(9)
O4 C16 C18 O6 -58.3(12)
C17 C16 C18 O6 62.1(13)
O3 P1 O1 Cu2 -80.3(6)
O2 P1 O1 Cu2 49.0(7)
O4 P1 O1 Cu2 164.5(5)
O3 P1 O1 Cu1 95.0(5)
O2 P1 O1 Cu1 -135.7(5)
O4 P1 O1 Cu1 -20.2(5)
N5 Cu2 O1 P1 -4.0(19)
N6 Cu2 O1 P1 83.7(5)
N4 Cu2 O1 P1 -91.0(6)
O7 Cu2 O1 P1 177.1(5)
N5 Cu2 O1 Cu1 179.6(15)
N6 Cu2 O1 Cu1 -92.7(3)
N4 Cu2 O1 Cu1 92.5(3)
O7 Cu2 O1 Cu1 0.7(3)
O7 Cu1 O1 P1 -177.4(4)
N2 Cu1 O1 P1 2.8(6)
N3 Cu1 O1 P1 87.9(5)
N1 Cu1 O1 P1 -83.4(5)
O7 Cu1 O1 Cu2 -0.7(3)
N2 Cu1 O1 Cu2 179.4(3)
N3 Cu1 O1 Cu2 -95.4(3)
N1 Cu1 O1 Cu2 93.2(3)
C18 C16 O4 P1 -102.1(8)
C17 C16 O4 P1 134.3(7)
O3 P1 O4 C16 58.1(7)
O2 P1 O4 C16 -64.7(7)
O1 P1 O4 C16 176.7(6)
O9 P2 O7 Cu1 76.1(6)
O8 P2 O7 Cu1 -53.6(7)
O10 P2 O7 Cu1 -167.8(5)
O9 P2 O7 Cu2 -95.7(6)
O8 P2 O7 Cu2 134.5(5)
O10 P2 O7 Cu2 20.3(6)
N2 Cu1 O7 P2 6(2)
N3 Cu1 O7 P2 -80.5(6)
N1 Cu1 O7 P2 93.3(6)
O1 Cu1 O7 P2 -173.3(5)
N2 Cu1 O7 Cu2 -180(76)
N3 Cu1 O7 Cu2 93.5(3)
N1 Cu1 O7 Cu2 -92.8(3)
O1 Cu1 O7 Cu2 0.7(3)
O1 Cu2 O7 P2 173.3(5)
N5 Cu2 O7 P2 -6.5(6)
N6 Cu2 O7 P2 -91.5(5)
N4 Cu2 O7 P2 79.3(5)
O1 Cu2 O7 Cu1 -0.8(3)
N5 Cu2 O7 Cu1 179.5(3)
N6 Cu2 O7 Cu1 94.5(3)
N4 Cu2 O7 Cu1 -94.7(3)
C15 C13 O10 P2 -97.5(9)
C14 C13 O10 P2 140.3(8)
O9 P2 O10 C13 -57.6(8)
O8 P2 O10 C13 63.7(8)
O7 P2 O10 C13 -178.5(7)
